data_7060193
loop_
_publ_author_name
'Vieriu, Sabina-M\(ad\(alina'
'Some\,san, Adrian-Alexandru'
'Silvestru, Cristian'
'Licarete, Emilia'
'Banciu, Manuela'
'Varga, Richard A.'

_publ_section_title
;
 Synthesis, structural characterization and in vitro antiproliferative
 effects of novel organotin(iv) compounds with nicotinate and
 isonicotinate moieties on carcinoma cells
;
_journal_issue 2
_journal_name_full 'New Journal of Chemistry'
_journal_page_first 1020
_journal_page_last 1028
_journal_paper_doi 10.1039/D0NJ05069E
_journal_volume 45
_journal_year 2021
_chemical_formula_moiety 'C17 H19 N O4 Sn'
_chemical_formula_sum 'C17 H19 N O4 Sn'
_chemical_formula_weight 420.02
_space_group_crystal_system triclinic
_space_group_IT_number 2
_space_group_name_Hall '-P 1'
_space_group_name_H-M_alt 'P -1'
_atom_sites_solution_hydrogens geom
_audit_creation_method SHELXL-2016/6
_audit_update_record
;
2020-05-15 deposited with the CCDC.	2020-12-01 downloaded from the CCDC.
;
_cell_angle_alpha 118.128(4)
_cell_angle_beta 98.558(4)
_cell_angle_gamma 105.645(4)
_cell_formula_units_Z 2
_cell_length_a 8.942(2)
_cell_length_b 10.955(2)
_cell_length_c 11.156(3)
_cell_measurement_reflns_used 2205
_cell_measurement_temperature 297(2)
_cell_measurement_theta_max 20.55
_cell_measurement_theta_min 2.16
_cell_volume 877.7(4)
_computing_cell_refinement 'Bruker SMART'
_computing_data_collection 'Bruker SMART'
_computing_data_reduction 'Bruker SAINT'
_computing_molecular_graphics 'Bruker SHELXTL'
_computing_publication_material 'Bruker SHELXTL'
_computing_structure_refinement 'SHELXL-2016/6 (Sheldrick, 2016)'
_computing_structure_solution 'Bruker SHELXTL'
_diffrn_ambient_temperature 297(2)
_diffrn_measured_fraction_theta_full 0.996
_diffrn_measured_fraction_theta_max 0.996
_diffrn_measurement_device_type 'CCD area detector'
_diffrn_measurement_method 'phi and omega scans'
_diffrn_radiation_monochromator graphite
_diffrn_radiation_source 'sealed tube'
_diffrn_radiation_type MoK\a
_diffrn_radiation_wavelength 0.71073
_diffrn_reflns_av_R_equivalents 0.0452
_diffrn_reflns_av_unetI/netI 0.0508
_diffrn_reflns_Laue_measured_fraction_full 0.996
_diffrn_reflns_Laue_measured_fraction_max 0.996
_diffrn_reflns_limit_h_max 10
_diffrn_reflns_limit_h_min -10
_diffrn_reflns_limit_k_max 13
_diffrn_reflns_limit_k_min -13
_diffrn_reflns_limit_l_max 13
_diffrn_reflns_limit_l_min -13
_diffrn_reflns_number 8608
_diffrn_reflns_point_group_measured_fraction_full 0.996
_diffrn_reflns_point_group_measured_fraction_max 0.996
_diffrn_reflns_theta_full 25.100
_diffrn_reflns_theta_max 25.100
_diffrn_reflns_theta_min 2.156
_exptl_absorpt_coefficient_mu 1.474
_exptl_absorpt_correction_T_max 0.745
_exptl_absorpt_correction_T_min 0.542
_exptl_absorpt_correction_type multi-scan
_exptl_absorpt_process_details 'Bruker, 2001'
_exptl_crystal_colour colourless
_exptl_crystal_density_diffrn 1.589
_exptl_crystal_description block
_exptl_crystal_F_000 420
_exptl_crystal_size_max 0.280
_exptl_crystal_size_mid 0.260
_exptl_crystal_size_min 0.200
_refine_diff_density_max 0.809
_refine_diff_density_min -0.324
_refine_diff_density_rms 0.101
_refine_ls_extinction_method none
_refine_ls_goodness_of_fit_ref 1.001
_refine_ls_hydrogen_treatment constr
_refine_ls_matrix_type full
_refine_ls_number_parameters 211
_refine_ls_number_reflns 3126
_refine_ls_number_restraints 0
_refine_ls_restrained_S_all 1.001
_refine_ls_R_factor_all 0.0494
_refine_ls_R_factor_gt 0.0393
_refine_ls_shift/su_max 0.001
_refine_ls_shift/su_mean 0.000
_refine_ls_structure_factor_coef Fsqd
_refine_ls_weighting_details 'w=1/[\s^2^(Fo^2^)+(0.0500P)^2^] where P=(Fo^2^+2Fc^2^)/3'
_refine_ls_weighting_scheme calc
_refine_ls_wR_factor_gt 0.0920
_refine_ls_wR_factor_ref 0.0991
_reflns_Friedel_coverage 0.000
_reflns_number_gt 2584
_reflns_number_total 3126
_reflns_threshold_expression 'I > 2\s(I)'
_cod_data_source_file d0nj05069e2.cif
_cod_data_source_block 774r
_cod_depositor_comments 'Adding full bibliography for 7060192--7060195.cif.'
_cod_original_cell_volume 877.8(3)
_cod_database_code 7060193
_shelx_shelxl_version_number 2016/6
_shelx_space_group_comment
;
The symmetry employed for this shelxl refinement is uniquely defined
by the following loop, which should always be used as a source of
symmetry information in preference to the above space-group names.
They are only intended as comments.
;
_shelx_estimated_absorpt_t_min 0.683
_shelx_estimated_absorpt_t_max 0.757

loop_
_space_group_symop_operation_xyz
'x, y, z'
'-x, -y, -z'

loop_
_atom_site_label
_atom_site_type_symbol
_atom_site_fract_x
_atom_site_fract_y
_atom_site_fract_z
_atom_site_U_iso_or_equiv
_atom_site_adp_type
_atom_site_occupancy
_atom_site_site_symmetry_order
_atom_site_calc_flag
_atom_site_refinement_flags_posn
_atom_site_refinement_flags_adp
_atom_site_refinement_flags_occupancy
_atom_site_disorder_assembly
_atom_site_disorder_group
Sn1 Sn 0.41089(4) 0.73119(3) 0.18288(3) 0.05605(16) Uani 1 1 d . . . . .
C2 C 0.6074(5) 0.9878(5) 0.1566(4) 0.0504(11) Uani 1 1 d . . . . .
C1 C 0.4920(5) 0.9518(5) 0.2186(4) 0.0509(10) Uani 1 1 d . . . . .
C3 C 0.6660(5) 1.1278(5) 0.1734(5) 0.0583(12) Uani 1 1 d . . . . .
H3 H 0.743874 1.149421 0.131933 0.070 Uiso 1 1 calc R U . . .
C6 C 0.4353(6) 1.0615(5) 0.2972(5) 0.0621(12) Uani 1 1 d . . . . .
H6 H 0.357657 1.040559 0.339143 0.074 Uiso 1 1 calc R U . . .
C4 C 0.6081(6) 1.2343(6) 0.2516(5) 0.0635(13) Uani 1 1 d . . . . .
H4 H 0.645861 1.328147 0.262931 0.076 Uiso 1 1 calc R U . . .
C10 C 0.2411(6) 0.5559(6) -0.0197(5) 0.0691(13) Uani 1 1 d . . . . .
H10A H 0.257753 0.464820 -0.045675 0.104 Uiso 1 1 calc R U . . .
H10B H 0.256478 0.580783 -0.090020 0.104 Uiso 1 1 calc R U . . .
H10C H 0.131574 0.541926 -0.016094 0.104 Uiso 1 1 calc R U . . .
C7 C 0.6650(5) 0.8691(6) 0.0712(5) 0.0542(11) Uani 1 1 d . . . . .
C5 C 0.4918(6) 1.1999(6) 0.3139(5) 0.0650(13) Uani 1 1 d . . . . .
H5 H 0.452466 1.271639 0.367219 0.078 Uiso 1 1 calc R U . . .
O1 O 0.6121(4) 0.7432(4) 0.0543(4) 0.0641(9) Uani 1 1 d . . . . .
O2 O 0.7744(4) 0.9072(4) 0.0152(3) 0.0653(9) Uani 1 1 d . . . . .
O3 O 0.2580(4) 0.7834(4) 0.3117(4) 0.0656(9) Uani 1 1 d . . . . .
O4 O 0.1805(5) 0.5544(4) 0.2739(4) 0.0790(11) Uani 1 1 d . . . . .
N1 N -0.0977(6) 0.8045(6) 0.6211(5) 0.0751(12) Uani 1 1 d . . . . .
C12 C 0.1782(6) 0.6797(6) 0.3294(5) 0.0585(12) Uani 1 1 d . . . . .
C13 C 0.0808(5) 0.7242(5) 0.4299(5) 0.0524(11) Uani 1 1 d . . . . .
C14 C -0.0267(6) 0.6192(6) 0.4433(5) 0.0625(12) Uani 1 1 d . . . . .
H14 H -0.043072 0.518435 0.388003 0.075 Uiso 1 1 calc R U . . .
C15 C -0.1111(6) 0.6656(7) 0.5410(6) 0.0758(15) Uani 1 1 d . . . . .
H15 H -0.181773 0.592943 0.549835 0.091 Uiso 1 1 calc R U . . .
C17 C 0.0977(6) 0.8711(6) 0.5136(5) 0.0608(12) Uani 1 1 d . . . . .
H17 H 0.169250 0.946565 0.508613 0.073 Uiso 1 1 calc R U . . .
C16 C 0.0050(7) 0.9042(7) 0.6060(5) 0.0715(14) Uani 1 1 d . . . . .
H16 H 0.016406 1.003593 0.660898 0.086 Uiso 1 1 calc R U . . .
C11 C 0.5702(7) 0.6857(7) 0.3011(5) 0.0776(15) Uani 1 1 d . . . . .
H11A H 0.541996 0.579249 0.251969 0.116 Uiso 1 1 calc R U . . .
H11B H 0.559621 0.722133 0.394965 0.116 Uiso 1 1 calc R U . . .
H11C H 0.681456 0.735035 0.309938 0.116 Uiso 1 1 calc R U . . .
C8 C 0.8355(7) 0.7926(6) -0.0737(6) 0.0740(15) Uani 1 1 d . . . . .
H8A H 0.750249 0.692914 -0.120764 0.089 Uiso 1 1 calc R U . . .
H8B H 0.863199 0.808674 -0.147368 0.089 Uiso 1 1 calc R U . . .
C9 C 0.9830(7) 0.8041(6) 0.0191(6) 0.0813(16) Uani 1 1 d . . . . .
H9A H 1.061671 0.906162 0.074553 0.122 Uiso 1 1 calc R U . . .
H9B H 1.030741 0.739784 -0.039881 0.122 Uiso 1 1 calc R U . . .
H9C H 0.951738 0.773887 0.082726 0.122 Uiso 1 1 calc R U . . .

loop_
_atom_site_aniso_label
_atom_site_aniso_U_11
_atom_site_aniso_U_22
_atom_site_aniso_U_33
_atom_site_aniso_U_23
_atom_site_aniso_U_13
_atom_site_aniso_U_12
Sn1 0.0611(2) 0.0604(2) 0.0568(2) 0.03328(19) 0.03196(17) 0.02710(18)
C2 0.050(3) 0.060(3) 0.045(2) 0.029(2) 0.019(2) 0.023(2)
C1 0.051(2) 0.060(3) 0.047(2) 0.029(2) 0.023(2) 0.025(2)
C3 0.054(3) 0.069(3) 0.059(3) 0.039(3) 0.027(2) 0.021(2)
C6 0.065(3) 0.062(3) 0.061(3) 0.030(3) 0.034(2) 0.027(3)
C4 0.067(3) 0.056(3) 0.068(3) 0.034(3) 0.026(3) 0.020(2)
C10 0.071(3) 0.071(3) 0.068(3) 0.036(3) 0.032(3) 0.028(3)
C7 0.048(3) 0.071(3) 0.049(3) 0.035(3) 0.021(2) 0.023(2)
C5 0.072(3) 0.060(3) 0.066(3) 0.030(3) 0.035(3) 0.032(3)
O1 0.072(2) 0.064(2) 0.071(2) 0.0375(19) 0.0435(18) 0.0332(18)
O2 0.072(2) 0.072(2) 0.073(2) 0.0432(19) 0.0474(18) 0.0352(18)
O3 0.076(2) 0.069(2) 0.075(2) 0.0447(19) 0.0506(19) 0.0355(18)
O4 0.099(3) 0.065(2) 0.090(3) 0.040(2) 0.060(2) 0.042(2)
N1 0.078(3) 0.107(4) 0.068(3) 0.052(3) 0.046(2) 0.053(3)
C12 0.061(3) 0.069(3) 0.054(3) 0.035(3) 0.030(2) 0.028(3)
C13 0.052(3) 0.065(3) 0.050(3) 0.033(2) 0.024(2) 0.026(2)
C14 0.066(3) 0.059(3) 0.066(3) 0.034(3) 0.029(3) 0.025(3)
C15 0.075(4) 0.098(4) 0.084(4) 0.063(4) 0.047(3) 0.036(3)
C17 0.066(3) 0.062(3) 0.060(3) 0.034(3) 0.029(2) 0.024(2)
C16 0.090(4) 0.080(4) 0.054(3) 0.033(3) 0.032(3) 0.047(3)
C11 0.087(4) 0.092(4) 0.069(3) 0.046(3) 0.033(3) 0.047(3)
C8 0.090(4) 0.074(4) 0.073(4) 0.038(3) 0.055(3) 0.039(3)
C9 0.077(4) 0.072(4) 0.106(4) 0.046(3) 0.050(3) 0.036(3)

loop_
_atom_type_symbol
_atom_type_description
_atom_type_scat_dispersion_real
_atom_type_scat_dispersion_imag
_atom_type_scat_source
C C 0.0033 0.0016 'International Tables Vol C Tables 4.2.6.8 and 6.1.1.4'
H H 0.0000 0.0000 'International Tables Vol C Tables 4.2.6.8 and 6.1.1.4'
N N 0.0061 0.0033 'International Tables Vol C Tables 4.2.6.8 and 6.1.1.4'
O O 0.0106 0.0060 'International Tables Vol C Tables 4.2.6.8 and 6.1.1.4'
Sn Sn -0.6537 1.4246 'International Tables Vol C Tables 4.2.6.8 and 6.1.1.4'

loop_
_geom_angle_atom_site_label_1
_geom_angle_atom_site_label_2
_geom_angle_atom_site_label_3
_geom_angle
_geom_angle_site_symmetry_1
_geom_angle_site_symmetry_3
_geom_angle_publ_flag
C10 Sn1 C11 119.9(2) . . ?
C10 Sn1 O3 102.58(16) . . ?
C11 Sn1 O3 100.23(16) . . ?
C10 Sn1 C1 116.50(18) . . ?
C11 Sn1 C1 117.8(2) . . ?
O3 Sn1 C1 90.99(14) . . ?
C10 Sn1 O1 85.96(15) . . ?
C11 Sn1 O1 86.38(16) . . ?
O3 Sn1 O1 164.37(12) . . ?
C1 Sn1 O1 73.43(13) . . ?
C3 C2 C1 121.9(4) . . ?
C3 C2 C7 121.2(4) . . ?
C1 C2 C7 116.9(4) . . ?
C6 C1 C2 117.4(4) . . ?
C6 C1 Sn1 124.5(3) . . ?
C2 C1 Sn1 118.0(3) . . ?
C4 C3 C2 119.6(4) . . ?
C4 C3 H3 120.2 . . ?
C2 C3 H3 120.2 . . ?
C5 C6 C1 121.2(4) . . ?
C5 C6 H6 119.4 . . ?
C1 C6 H6 119.4 . . ?
C3 C4 C5 119.3(4) . . ?
C3 C4 H4 120.3 . . ?
C5 C4 H4 120.3 . . ?
Sn1 C10 H10A 109.5 . . ?
Sn1 C10 H10B 109.5 . . ?
H10A C10 H10B 109.5 . . ?
Sn1 C10 H10C 109.5 . . ?
H10A C10 H10C 109.5 . . ?
H10B C10 H10C 109.5 . . ?
O1 C7 O2 123.1(4) . . ?
O1 C7 C2 121.7(4) . . ?
O2 C7 C2 115.3(4) . . ?
C6 C5 C4 120.6(5) . . ?
C6 C5 H5 119.7 . . ?
C4 C5 H5 119.7 . . ?
C7 O1 Sn1 110.0(3) . . ?
C7 O2 C8 118.0(4) . . ?
C12 O3 Sn1 116.4(3) . . ?
C15 N1 C16 115.7(4) . . ?
O4 C12 O3 124.8(4) . . ?
O4 C12 C13 120.3(4) . . ?
O3 C12 C13 115.0(4) . . ?
C14 C13 C17 117.5(4) . . ?
C14 C13 C12 120.7(4) . . ?
C17 C13 C12 121.8(4) . . ?
C13 C14 C15 119.1(5) . . ?
C13 C14 H14 120.5 . . ?
C15 C14 H14 120.5 . . ?
N1 C15 C14 124.5(5) . . ?
N1 C15 H15 117.7 . . ?
C14 C15 H15 117.7 . . ?
C13 C17 C16 118.5(5) . . ?
C13 C17 H17 120.7 . . ?
C16 C17 H17 120.7 . . ?
N1 C16 C17 124.7(5) . . ?
N1 C16 H16 117.6 . . ?
C17 C16 H16 117.6 . . ?
Sn1 C11 H11A 109.5 . . ?
Sn1 C11 H11B 109.5 . . ?
H11A C11 H11B 109.5 . . ?
Sn1 C11 H11C 109.5 . . ?
H11A C11 H11C 109.5 . . ?
H11B C11 H11C 109.5 . . ?
C9 C8 O2 109.7(4) . . ?
C9 C8 H8A 109.7 . . ?
O2 C8 H8A 109.7 . . ?
C9 C8 H8B 109.7 . . ?
O2 C8 H8B 109.7 . . ?
H8A C8 H8B 108.2 . . ?
C8 C9 H9A 109.5 . . ?
C8 C9 H9B 109.5 . . ?
H9A C9 H9B 109.5 . . ?
C8 C9 H9C 109.5 . . ?
H9A C9 H9C 109.5 . . ?
H9B C9 H9C 109.5 . . ?

loop_
_geom_bond_atom_site_label_1
_geom_bond_atom_site_label_2
_geom_bond_distance
_geom_bond_site_symmetry_2
_geom_bond_publ_flag
Sn1 C10 2.101(5) . ?
Sn1 C11 2.112(5) . ?
Sn1 O3 2.120(3) . ?
Sn1 C1 2.142(5) . ?
Sn1 O1 2.476(3) . ?
C2 C3 1.389(6) . ?
C2 C1 1.395(6) . ?
C2 C7 1.485(6) . ?
C1 C6 1.393(6) . ?
C3 C4 1.375(6) . ?
C3 H3 0.9300 . ?
C6 C5 1.372(6) . ?
C6 H6 0.9300 . ?
C4 C5 1.399(7) . ?
C4 H4 0.9300 . ?
C10 H10A 0.9600 . ?
C10 H10B 0.9600 . ?
C10 H10C 0.9600 . ?
C7 O1 1.241(6) . ?
C7 O2 1.314(5) . ?
C5 H5 0.9300 . ?
O2 C8 1.489(6) . ?
O3 C12 1.286(6) . ?
O4 C12 1.219(6) . ?
N1 C15 1.310(7) . ?
N1 C16 1.321(7) . ?
C12 C13 1.502(6) . ?
C13 C14 1.370(6) . ?
C13 C17 1.376(6) . ?
C14 C15 1.395(7) . ?
C14 H14 0.9300 . ?
C15 H15 0.9300 . ?
C17 C16 1.394(6) . ?
C17 H17 0.9300 . ?
C16 H16 0.9300 . ?
C11 H11A 0.9600 . ?
C11 H11B 0.9600 . ?
C11 H11C 0.9600 . ?
C8 C9 1.486(7) . ?
C8 H8A 0.9700 . ?
C8 H8B 0.9700 . ?
C9 H9A 0.9600 . ?
C9 H9B 0.9600 . ?
C9 H9C 0.9600 . ?

loop_
_geom_torsion_atom_site_label_1
_geom_torsion_atom_site_label_2
_geom_torsion_atom_site_label_3
_geom_torsion_atom_site_label_4
_geom_torsion
_geom_torsion_site_symmetry_1
_geom_torsion_site_symmetry_2
_geom_torsion_site_symmetry_3
_geom_torsion_site_symmetry_4
_geom_torsion_publ_flag
C3 C2 C1 C6 0.8(6) . . . . ?
C7 C2 C1 C6 -179.1(4) . . . . ?
C3 C2 C1 Sn1 179.6(3) . . . . ?
C7 C2 C1 Sn1 -0.3(5) . . . . ?
C1 C2 C3 C4 -0.8(7) . . . . ?
C7 C2 C3 C4 179.1(4) . . . . ?
C2 C1 C6 C5 -0.5(7) . . . . ?
Sn1 C1 C6 C5 -179.2(4) . . . . ?
C2 C3 C4 C5 0.5(7) . . . . ?
C3 C2 C7 O1 -179.2(4) . . . . ?
C1 C2 C7 O1 0.7(6) . . . . ?
C3 C2 C7 O2 0.5(6) . . . . ?
C1 C2 C7 O2 -179.5(4) . . . . ?
C1 C6 C5 C4 0.2(8) . . . . ?
C3 C4 C5 C6 -0.2(8) . . . . ?
O2 C7 O1 Sn1 179.6(3) . . . . ?
C2 C7 O1 Sn1 -0.6(5) . . . . ?
O1 C7 O2 C8 0.7(7) . . . . ?
C2 C7 O2 C8 -179.0(4) . . . . ?
Sn1 O3 C12 O4 -2.7(7) . . . . ?
Sn1 O3 C12 C13 175.7(3) . . . . ?
O4 C12 C13 C14 -10.3(7) . . . . ?
O3 C12 C13 C14 171.2(4) . . . . ?
O4 C12 C13 C17 168.4(5) . . . . ?
O3 C12 C13 C17 -10.0(7) . . . . ?
C17 C13 C14 C15 -0.8(7) . . . . ?
C12 C13 C14 C15 178.0(4) . . . . ?
C16 N1 C15 C14 -0.6(8) . . . . ?
C13 C14 C15 N1 1.3(8) . . . . ?
C14 C13 C17 C16 -0.2(7) . . . . ?
C12 C13 C17 C16 -179.0(4) . . . . ?
C15 N1 C16 C17 -0.5(8) . . . . ?
C13 C17 C16 N1 0.9(8) . . . . ?
C7 O2 C8 C9 -90.4(5) . . . . ?
